data_1555518
loop_
_publ_author_name
'Li, Xiaoyu'
'Liu, Xiaoyu'
'Jiao, Xiaozhen'
'Yang, Hongguang'
'Yao, Yangyang'
'Xie, Ping'

_publ_section_title
;
 An approach to (+-)-Lingzhiol.
;
_journal_issue 8
_journal_name_full 'Organic letters'
_journal_page_first 1944
_journal_page_last 1946
_journal_paper_doi 10.1021/acs.orglett.6b00542
_journal_volume 18
_journal_year 2016
_chemical_formula_moiety 'C18 H22 O5'
_chemical_formula_sum 'C18 H22 O5'
_chemical_formula_weight 318.37
_space_group_IT_number 14
_space_group_name_Hall '-P 2yn'
_space_group_name_H-M_alt 'P 1 21/n 1'
_symmetry_cell_setting monoclinic
_symmetry_space_group_name_Hall '-P 2yn'
_symmetry_space_group_name_H-M 'P 1 21/n 1'
_atom_sites_solution_hydrogens geom
_atom_sites_solution_primary direct
_atom_sites_solution_secondary difmap
_audit_creation_method SHELXL-97
_cell_angle_alpha 90.00
_cell_angle_beta 103.404(10)
_cell_angle_gamma 90.00
_cell_formula_units_Z 4
_cell_length_a 6.613(5)
_cell_length_b 28.290(12)
_cell_length_c 8.886(4)
_cell_measurement_temperature 295(2)
_cell_volume 1617.1(16)
_computing_cell_refinement 'CrystalClear (Rigaku Inc., 2008)'
_computing_data_collection 'CrystalClear (Rigaku Inc., 2008)'
_computing_data_reduction 'CrystalClear (Rigaku Inc., 2008)'
_computing_molecular_graphics ORTEPII(Johnson,1976)andPLUTON(Spek,1990)
_computing_publication_material 'SHELXL97(Sheldrick, 1997)'
_computing_structure_refinement 'SHELXL-97 (Sheldrick, 1997)'
_computing_structure_solution 'SHELXS-97 (Sheldrick, 1990)'
_diffrn_ambient_temperature 295(2)
_diffrn_detector_area_resol_mean 0
_diffrn_measured_fraction_theta_full 0.977
_diffrn_measured_fraction_theta_max 0.977
_diffrn_measurement_device_type 'MicroMax 002+'
_diffrn_measurement_method \f\k
_diffrn_radiation_monochromator confocal
_diffrn_radiation_source 'fine-focus sealed tube'
_diffrn_radiation_type CuK\a
_diffrn_radiation_wavelength 1.54178
_diffrn_reflns_av_R_equivalents 0.0773
_diffrn_reflns_av_sigmaI/netI 0.0603
_diffrn_reflns_limit_h_max 3
_diffrn_reflns_limit_h_min -7
_diffrn_reflns_limit_k_max 32
_diffrn_reflns_limit_k_min -34
_diffrn_reflns_limit_l_max 10
_diffrn_reflns_limit_l_min -9
_diffrn_reflns_number 16433
_diffrn_reflns_theta_full 72.62
_diffrn_reflns_theta_max 72.62
_diffrn_reflns_theta_min 3.12
_diffrn_standards_decay_% 0
_diffrn_standards_interval_count 0
_diffrn_standards_interval_time 0
_diffrn_standards_number 0
_exptl_absorpt_coefficient_mu 0.780
_exptl_absorpt_correction_T_max 1.000
_exptl_absorpt_correction_T_min 0.558
_exptl_absorpt_correction_type multi-scan
_exptl_crystal_colour Colorless
_exptl_crystal_density_diffrn 1.299
_exptl_crystal_density_method 'not measured'
_exptl_crystal_description Prism
_exptl_crystal_F_000 672
_exptl_crystal_size_max 0.76
_exptl_crystal_size_mid 0.75
_exptl_crystal_size_min 0.59
_refine_diff_density_max 0.287
_refine_diff_density_min -0.223
_refine_diff_density_rms 0.058
_refine_ls_extinction_coef 0.022(2)
_refine_ls_extinction_expression Fc^*^=kFc[1+0.001xFc^2^\l^3^/sin(2\q)]^-1/4^
_refine_ls_extinction_method SHELXL
_refine_ls_goodness_of_fit_ref 1.068
_refine_ls_hydrogen_treatment mixed
_refine_ls_matrix_type full
_refine_ls_number_parameters 213
_refine_ls_number_reflns 3127
_refine_ls_number_restraints 0
_refine_ls_restrained_S_all 1.068
_refine_ls_R_factor_all 0.0576
_refine_ls_R_factor_gt 0.0520
_refine_ls_shift/su_max 0.001
_refine_ls_shift/su_mean 0.000
_refine_ls_structure_factor_coef Fsqd
_refine_ls_weighting_details 'calc w=1/[\s^2^(Fo^2^)+(0.1000P)^2^+0.0000P] where P=(Fo^2^+2Fc^2^)/3'
_refine_ls_weighting_scheme calc
_refine_ls_wR_factor_gt 0.1429
_refine_ls_wR_factor_ref 0.1519
_reflns_number_gt 2633
_reflns_number_total 3127
_reflns_threshold_expression >2sigma(I)
_cod_data_source_file ol6b00542_si_002.cif
_cod_data_source_block 5695
_cod_depositor_comments
;
The following automatic conversions were performed:

data item '_exptl_absorpt_correction_type' value 'Multi-scan' was
changed to 'multi-scan' in accordance with the
/home/saulius/struct/COD-crude-data/automatic-downloads/DataCite-retrospective/ACS/depositions/lib/dictionaries/cif_core.dic
dictionary named 'cif_core.dic' version 2.4.2 last updated on
2011-04-26.

Automatic conversion script
Id: cif_fix_values 6909 2019-04-08 15:41:33Z antanas 
;
_cod_original_cell_volume 1617.0(16)
_cod_original_sg_symbol_H-M P21/n
_cod_database_code 1555518

loop_
_symmetry_equiv_pos_as_xyz
'x, y, z'
'-x+1/2, y+1/2, -z+1/2'
'-x, -y, -z'
'x-1/2, -y-1/2, z-1/2'

loop_
_atom_site_label
_atom_site_type_symbol
_atom_site_fract_x
_atom_site_fract_y
_atom_site_fract_z
_atom_site_U_iso_or_equiv
_atom_site_adp_type
_atom_site_occupancy
_atom_site_symmetry_multiplicity
_atom_site_calc_flag
_atom_site_refinement_flags
O1 O 0.59065(19) 0.13269(4) 0.21385(13) 0.0564(3) Uani 1 1 d .
O2 O 0.5894(2) 0.21379(4) -0.35212(13) 0.0559(3) Uani 1 1 d .
O3 O 1.0102(2) 0.16089(5) -0.60455(14) 0.0588(4) Uani 1 1 d .
O4 O 0.56337(18) 0.06494(4) -0.36896(14) 0.0590(4) Uani 1 1 d .
O5 O 0.73307(19) 0.01131(4) -0.20473(15) 0.0604(4) Uani 1 1 d .
C1 C 0.5771(2) 0.15415(5) 0.07200(17) 0.0441(4) Uani 1 1 d .
C2 C 0.4471(3) 0.19130(6) 0.01771(19) 0.0523(4) Uani 1 1 d .
H2A H 0.3584 0.2030 0.0761 0.063 Uiso 1 1 calc R
C3 C 0.4488(3) 0.21129(6) -0.1250(2) 0.0522(4) Uani 1 1 d .
H3A H 0.881 0.1536 -0.646 0.079 Uiso 1 1 d .
H3B H 0.3595 0.2362 -0.1622 0.063 Uiso 1 1 calc R
C4 C 0.5813(2) 0.19457(5) -0.21201(16) 0.0418(3) Uani 1 1 d .
C5 C 0.7154(2) 0.15601(4) -0.15882(15) 0.0365(3) Uani 1 1 d .
C6 C 0.8539(2) 0.13547(5) -0.25236(15) 0.0355(3) Uani 1 1 d .
C7 C 0.9372(2) 0.15968(5) -0.35210(16) 0.0414(3) Uani 1 1 d .
H7A H 0.9154 0.1922 -0.3576 0.050 Uiso 1 1 calc R
C8 C 1.0632(2) 0.13877(6) -0.45591(17) 0.0462(4) Uani 1 1 d .
H8A H 1.2098 0.1457 -0.4102 0.055 Uiso 1 1 calc R
C9 C 1.0391(3) 0.08574(6) -0.46616(18) 0.0494(4) Uani 1 1 d .
H9A H 1.1400 0.0724 -0.5178 0.059 Uiso 1 1 calc R
H9B H 0.9010 0.0776 -0.5253 0.059 Uiso 1 1 calc R
C10 C 1.0730(3) 0.06607(6) -0.30338(19) 0.0493(4) Uani 1 1 d .
H10A H 1.2099 0.0753 -0.2447 0.059 Uiso 1 1 calc R
H10B H 1.0685 0.0318 -0.3083 0.059 Uiso 1 1 calc R
C11 C 0.9086(2) 0.08370(5) -0.21881(15) 0.0371(3) Uani 1 1 d .
C12 C 0.9962(2) 0.07941(5) -0.04348(16) 0.0444(4) Uani 1 1 d .
H12A H 1.0398 0.0470 -0.0187 0.053 Uiso 1 1 calc R
H12B H 1.1178 0.0995 -0.0134 0.053 Uiso 1 1 calc R
C13 C 0.8398(3) 0.09326(6) 0.04854(17) 0.0502(4) Uani 1 1 d .
H13A H 0.7482 0.0666 0.0514 0.060 Uiso 1 1 calc R
H13B H 0.9132 0.1000 0.1541 0.060 Uiso 1 1 calc R
C14 C 0.7098(2) 0.13568(5) -0.01576(15) 0.0395(3) Uani 1 1 d .
C15 C 0.4540(4) 0.14882(8) 0.3052(2) 0.0716(6) Uani 1 1 d .
H15A H 0.4788 0.1312 0.4001 0.107 Uiso 1 1 calc R
H15B H 0.3127 0.1443 0.2493 0.107 Uiso 1 1 calc R
H15C H 0.4784 0.1818 0.3279 0.107 Uiso 1 1 calc R
C16 C 0.4478(3) 0.25018(6) -0.4125(2) 0.0655(5) Uani 1 1 d .
H16A H 0.4706 0.2604 -0.5103 0.098 Uiso 1 1 calc R
H16B H 0.4683 0.2764 -0.3418 0.098 Uiso 1 1 calc R
H16C H 0.3082 0.2386 -0.4265 0.098 Uiso 1 1 calc R
C17 C 0.7143(2) 0.05364(5) -0.27338(16) 0.0392(3) Uani 1 1 d .
C18 C 0.5611(3) -0.02062(7) -0.2519(3) 0.0736(6) Uani 1 1 d .
H18A H 0.5913 -0.0498 -0.1959 0.110 Uiso 1 1 calc R
H18B H 0.5387 -0.0267 -0.3608 0.110 Uiso 1 1 calc R
H18C H 0.4383 -0.0067 -0.2305 0.110 Uiso 1 1 calc R

loop_
_atom_site_aniso_label
_atom_site_aniso_U_11
_atom_site_aniso_U_22
_atom_site_aniso_U_33
_atom_site_aniso_U_23
_atom_site_aniso_U_13
_atom_site_aniso_U_12
O1 0.0707(8) 0.0643(7) 0.0413(6) -0.0020(5) 0.0278(5) -0.0029(5)
O2 0.0702(8) 0.0524(7) 0.0453(6) 0.0107(5) 0.0137(5) 0.0228(5)
O3 0.0704(9) 0.0663(8) 0.0457(7) 0.0097(5) 0.0254(6) -0.0036(6)
O4 0.0556(7) 0.0508(7) 0.0609(7) 0.0086(5) -0.0066(5) -0.0029(5)
O5 0.0683(8) 0.0391(6) 0.0652(8) 0.0112(5) -0.0023(6) -0.0060(5)
C1 0.0502(8) 0.0476(8) 0.0371(7) -0.0065(6) 0.0154(6) -0.0075(6)
C2 0.0532(9) 0.0554(9) 0.0539(9) -0.0112(7) 0.0238(7) 0.0009(7)
C3 0.0520(9) 0.0480(8) 0.0568(9) -0.0037(7) 0.0132(7) 0.0115(6)
C4 0.0484(8) 0.0393(7) 0.0367(7) -0.0033(5) 0.0078(6) 0.0027(5)
C5 0.0431(7) 0.0335(7) 0.0323(7) -0.0046(5) 0.0075(5) -0.0009(5)
C6 0.0402(7) 0.0359(7) 0.0295(6) -0.0015(5) 0.0064(5) 0.0014(5)
C7 0.0484(8) 0.0381(7) 0.0385(7) -0.0003(5) 0.0119(6) -0.0011(5)
C8 0.0468(8) 0.0545(9) 0.0409(8) 0.0018(6) 0.0171(6) -0.0032(6)
C9 0.0562(9) 0.0526(9) 0.0449(8) -0.0042(6) 0.0230(7) 0.0058(6)
C10 0.0519(9) 0.0486(8) 0.0511(9) 0.0044(6) 0.0195(7) 0.0125(6)
C11 0.0418(7) 0.0365(7) 0.0332(7) 0.0023(5) 0.0091(5) 0.0056(5)
C12 0.0493(8) 0.0448(8) 0.0355(7) 0.0033(6) 0.0027(6) 0.0057(6)
C13 0.0666(10) 0.0511(9) 0.0335(7) 0.0040(6) 0.0127(6) 0.0047(7)
C14 0.0467(8) 0.0399(7) 0.0328(7) -0.0046(5) 0.0109(6) -0.0025(5)
C15 0.0885(14) 0.0839(13) 0.0554(11) -0.0105(9) 0.0431(10) -0.0031(10)
C16 0.0753(12) 0.0542(10) 0.0639(11) 0.0147(8) 0.0101(9) 0.0207(8)
C17 0.0491(8) 0.0341(7) 0.0344(7) 0.0000(5) 0.0096(5) 0.0049(5)
C18 0.0802(13) 0.0469(10) 0.0861(14) 0.0066(9) 0.0042(10) -0.0170(8)

loop_
_atom_type_symbol
_atom_type_description
_atom_type_scat_dispersion_real
_atom_type_scat_dispersion_imag
_atom_type_scat_source
C C 0.0181 0.0091 'International Tables Vol C Tables 4.2.6.8 and 6.1.1.4'
H H 0.0000 0.0000 'International Tables Vol C Tables 4.2.6.8 and 6.1.1.4'
O O 0.0492 0.0322 'International Tables Vol C Tables 4.2.6.8 and 6.1.1.4'

loop_
_geom_angle_atom_site_label_1
_geom_angle_atom_site_label_2
_geom_angle_atom_site_label_3
_geom_angle
C1 O1 C15 117.63(15)
C4 O2 C16 118.21(13)
C8 O3 H3A 106.8(16)
C17 O5 C18 116.54(14)
C2 C1 O1 124.01(13)
C2 C1 C14 120.75(14)
O1 C1 C14 115.23(14)
C1 C2 C3 119.69(13)
C1 C2 H2A 120.2
C3 C2 H2A 120.2
C4 C3 C2 120.78(15)
C4 C3 H3B 119.6
C2 C3 H3B 119.6
O2 C4 C3 122.44(14)
O2 C4 C5 117.10(12)
C3 C4 C5 120.46(14)
C14 C5 C4 118.17(12)
C14 C5 C6 119.61(12)
C4 C5 C6 122.17(12)
C7 C6 C5 124.86(12)
C7 C6 C11 120.51(12)
C5 C6 C11 114.51(11)
C6 C7 C8 125.38(13)
C6 C7 H7A 117.3
C8 C7 H7A 117.3
O3 C8 C7 110.07(13)
O3 C8 C9 112.30(13)
C7 C8 C9 111.30(12)
O3 C8 H8A 107.7
C7 C8 H8A 107.7
C9 C8 H8A 107.7
C8 C9 C10 108.48(13)
C8 C9 H9A 110.0
C10 C9 H9A 110.0
C8 C9 H9B 110.0
C10 C9 H9B 110.0
H9A C9 H9B 108.4
C9 C10 C11 112.41(12)
C9 C10 H10A 109.1
C11 C10 H10A 109.1
C9 C10 H10B 109.1
C11 C10 H10B 109.1
H10A C10 H10B 107.9
C6 C11 C17 109.32(11)
C6 C11 C12 106.94(11)
C17 C11 C12 111.77(11)
C6 C11 C10 112.24(11)
C17 C11 C10 107.60(12)
C12 C11 C10 109.03(12)
C13 C12 C11 112.56(13)
C13 C12 H12A 109.1
C11 C12 H12A 109.1
C13 C12 H12B 109.1
C11 C12 H12B 109.1
H12A C12 H12B 107.8
C14 C13 C12 113.74(12)
C14 C13 H13A 108.8
C12 C13 H13A 108.8
C14 C13 H13B 108.8
C12 C13 H13B 108.8
H13A C13 H13B 107.7
C1 C14 C5 120.13(13)
C1 C14 C13 117.43(13)
C5 C14 C13 122.44(12)
O1 C15 H15A 109.5
O1 C15 H15B 109.5
H15A C15 H15B 109.5
O1 C15 H15C 109.5
H15A C15 H15C 109.5
H15B C15 H15C 109.5
O2 C16 H16A 109.5
O2 C16 H16B 109.5
H16A C16 H16B 109.5
O2 C16 H16C 109.5
H16A C16 H16C 109.5
H16B C16 H16C 109.5
O4 C17 O5 122.54(14)
O4 C17 C11 125.53(13)
O5 C17 C11 111.90(12)
O5 C18 H18A 109.5
O5 C18 H18B 109.5
H18A C18 H18B 109.5
O5 C18 H18C 109.5
H18A C18 H18C 109.5
H18B C18 H18C 109.5

loop_
_geom_bond_atom_site_label_1
_geom_bond_atom_site_label_2
_geom_bond_distance
O1 C1 1.383(2)
O1 C15 1.422(2)
O2 C4 1.3709(19)
O2 C16 1.411(2)
O3 C8 1.430(2)
O3 H3A 0.87(3)
O4 C17 1.1946(19)
O5 C17 1.3364(18)
O5 C18 1.437(2)
C1 C2 1.372(2)
C1 C14 1.403(2)
C2 C3 1.391(2)
C2 H2A 0.9300
C3 C4 1.380(2)
C3 H3B 0.9300
C4 C5 1.416(2)
C5 C14 1.4037(19)
C5 C6 1.4902(19)
C6 C7 1.3358(19)
C6 C11 1.5215(19)
C7 C8 1.500(2)
C7 H7A 0.9300
C8 C9 1.509(2)
C8 H8A 0.9800
C9 C10 1.517(2)
C9 H9A 0.9700
C9 H9B 0.9700
C10 C11 1.541(2)
C10 H10A 0.9700
C10 H10B 0.9700
C11 C17 1.523(2)
C11 C12 1.536(2)
C12 C13 1.511(2)
C12 H12A 0.9700
C12 H12B 0.9700
C13 C14 1.509(2)
C13 H13A 0.9700
C13 H13B 0.9700
C15 H15A 0.9600
C15 H15B 0.9600
C15 H15C 0.9600
C16 H16A 0.9600
C16 H16B 0.9600
C16 H16C 0.9600
C18 H18A 0.9600
C18 H18B 0.9600
C18 H18C 0.9600

loop_
_geom_hbond_atom_site_label_D
_geom_hbond_atom_site_label_H
_geom_hbond_atom_site_label_A
_geom_hbond_distance_DH
_geom_hbond_distance_HA
_geom_hbond_distance_DA
_geom_hbond_angle_DHA
_geom_hbond_site_symmetry_A
O3 H3A O1 0.87(3) 2.12(3) 2.977(3) 168(2) 1_554
